data_2205172
loop_
_publ_author_name
'Adebambo, Kassim F.'
'Howarth, Nicola'
'Rosair, Georgina M.'

_publ_section_title
;
 Benzyl 2-amino-6-chloro-9<i>H</i>-purine-9-carboxylate
;
_journal_issue 2
_journal_name_full 'Acta Crystallographica Section E'
_journal_page_first o486
_journal_page_last o488
_journal_paper_doi 10.1107/S1600536805002047
_journal_volume 61
_journal_year 2005
_chemical_formula_iupac 'C13 H10 Cl N5 O2'
_chemical_formula_moiety 'C13 H10 Cl N5 O2'
_chemical_formula_sum 'C13 H10 Cl N5 O2'
_chemical_formula_weight 303.71
_chemical_name_systematic
;
Benzyl 2-amino-6-chloro-9H-purine-9-carboxylate
;
_space_group_IT_number 14
_space_group_name_Hall '-P 2ybc'
_symmetry_cell_setting monoclinic
_symmetry_space_group_name_Hall '-P 2ybc'
_symmetry_space_group_name_H-M 'P 1 21/c 1'
_atom_sites_solution_hydrogens geom
_atom_sites_solution_primary direct
_atom_sites_solution_secondary difmap
_audit_creation_method SHELXL-97
_cell_angle_alpha 90.00
_cell_angle_beta 99.180(2)
_cell_angle_gamma 90.00
_cell_formula_units_Z 8
_cell_length_a 9.2724(5)
_cell_length_b 11.7943(6)
_cell_length_c 24.4404(11)
_cell_measurement_reflns_used 7840
_cell_measurement_temperature 100(2)
_cell_measurement_theta_max 27.39
_cell_measurement_theta_min 2.22
_cell_volume 2638.6(2)
_computing_cell_refinement APEX2
_computing_data_collection 'APEX2 (Bruker, 2003)'
_computing_data_reduction APEX2
_computing_molecular_graphics 'SHELXTL (Bruker, 1998)'
_computing_publication_material SHELXTL
_computing_structure_refinement 'SHELXL97 (Sheldrick, 1997)'
_computing_structure_solution 'SHELXS97 (Sheldrick, 1997)'
_diffrn_ambient_temperature 100(2)
_diffrn_measured_fraction_theta_full 0.999
_diffrn_measured_fraction_theta_max 0.997
_diffrn_measurement_device_type 'Bruker--Nonius Apex2 CCD area-detector'
_diffrn_measurement_method '\f and \w'
_diffrn_radiation_monochromator graphite
_diffrn_radiation_source 'fine-focus sealed tube'
_diffrn_radiation_type MoK\a
_diffrn_radiation_wavelength 0.71073
_diffrn_reflns_av_R_equivalents 0.0496
_diffrn_reflns_av_sigmaI/netI 0.0308
_diffrn_reflns_limit_h_max 12
_diffrn_reflns_limit_h_min -12
_diffrn_reflns_limit_k_max 15
_diffrn_reflns_limit_k_min -15
_diffrn_reflns_limit_l_max 32
_diffrn_reflns_limit_l_min -32
_diffrn_reflns_number 90190
_diffrn_reflns_theta_full 25.00
_diffrn_reflns_theta_max 28.23
_diffrn_reflns_theta_min 2.42
_diffrn_standards_decay_% 0
_exptl_absorpt_coefficient_mu 0.302
_exptl_absorpt_correction_T_max 0.959
_exptl_absorpt_correction_T_min 0.942
_exptl_absorpt_correction_type multi-scan
_exptl_absorpt_process_details '(SADABS; Sheldrick, 2003)'
_exptl_crystal_colour colourless
_exptl_crystal_density_diffrn 1.529
_exptl_crystal_density_method 'not measured'
_exptl_crystal_description block
_exptl_crystal_F_000 1248
_exptl_crystal_size_max 0.20
_exptl_crystal_size_mid 0.16
_exptl_crystal_size_min 0.14
_refine_diff_density_max 0.309
_refine_diff_density_min -0.264
_refine_ls_extinction_method none
_refine_ls_goodness_of_fit_ref 1.075
_refine_ls_hydrogen_treatment refxyz
_refine_ls_matrix_type full
_refine_ls_number_parameters 440
_refine_ls_number_reflns 6497
_refine_ls_number_restraints 0
_refine_ls_restrained_S_all 1.075
_refine_ls_R_factor_all 0.0482
_refine_ls_R_factor_gt 0.0343
_refine_ls_shift/su_max 0.001
_refine_ls_shift/su_mean 0.000
_refine_ls_structure_factor_coef Fsqd
_refine_ls_weighting_details 'calc w=1/[\s^2^(Fo^2^)+(0.0493P)^2^+0.5642P] where P=(Fo^2^+2Fc^2^)/3'
_refine_ls_weighting_scheme calc
_refine_ls_wR_factor_gt 0.0883
_refine_ls_wR_factor_ref 0.0946
_reflns_number_gt 5110
_reflns_number_total 6497
_reflns_threshold_expression I>2\s(I)
_cod_data_source_file wk6041.cif
_cod_data_source_block I
_cod_original_sg_symbol_H-M 'P 21/c'
_cod_database_code 2205172
_cod_database_fobs_code 2205172

loop_
_symmetry_equiv_pos_as_xyz
'x, y, z'
'-x, y+1/2, -z+1/2'
'-x, -y, -z'
'x, -y-1/2, z-1/2'

loop_
_atom_site_label
_atom_site_fract_x
_atom_site_fract_y
_atom_site_fract_z
_atom_site_U_iso_or_equiv
_atom_site_adp_type
_atom_site_calc_flag
_atom_site_occupancy
_atom_site_type_symbol
N1A 0.61778(12) 0.60392(9) 0.27356(5) 0.0221(2) Uani d 1 N
C2A 0.68744(14) 0.68392(11) 0.30916(5) 0.0198(3) Uani d 1 C
N2A 0.79239(13) 0.74276(10) 0.29036(5) 0.0216(2) Uani d 1 N
H2A 0.8060(17) 0.7303(13) 0.2556(7) 0.026 Uiso d 1 H
H2B 0.8279(17) 0.8019(15) 0.3083(7) 0.026 Uiso d 1 H
N3A 0.66031(12) 0.70736(9) 0.36113(5) 0.0200(2) Uani d 1 N
C4A 0.55724(14) 0.64099(11) 0.37592(5) 0.0205(3) Uani d 1 C
C5A 0.47945(14) 0.55588(11) 0.34388(6) 0.0220(3) Uani d 1 C
C6A 0.51639(15) 0.54252(11) 0.29143(6) 0.0235(3) Uani d 1 C
Cl6A 0.42563(4) 0.44372(3) 0.246400(16) 0.03247(10) Uani d 1 Cl
N7A 0.38063(13) 0.50166(10) 0.37267(5) 0.0257(3) Uani d 1 N
C8A 0.39612(15) 0.55187(12) 0.42032(6) 0.0251(3) Uani d 1 C
H8A 0.3424(18) 0.5360(14) 0.4494(7) 0.030 Uiso d 1 H
N9A 0.50257(12) 0.63862(10) 0.42625(5) 0.0226(2) Uani d 1 N
C10A 0.53597(15) 0.71210(12) 0.47149(6) 0.0232(3) Uani d 1 C
O10A 0.62625(11) 0.78565(9) 0.47466(4) 0.0296(2) Uani d 1 O
O11A 0.45297(10) 0.68712(8) 0.50966(4) 0.0253(2) Uani d 1 O
C12A 0.46867(17) 0.76553(13) 0.55606(6) 0.0279(3) Uani d 1 C
H12A 0.5735(19) 0.7687(14) 0.5731(7) 0.033 Uiso d 1 H
H12B 0.4332(18) 0.8442(15) 0.5419(7) 0.033 Uiso d 1 H
C13A 0.37689(15) 0.72644(12) 0.59783(6) 0.0238(3) Uani d 1 C
C14A 0.39219(17) 0.78581(14) 0.64765(6) 0.0298(3) Uani d 1 C
H14A 0.4569(19) 0.8464(15) 0.6517(7) 0.036 Uiso d 1 H
C15A 0.31117(18) 0.75506(14) 0.68822(7) 0.0342(4) Uani d 1 C
H15A 0.3227(19) 0.7941(16) 0.7231(8) 0.041 Uiso d 1 H
C16A 0.21629(17) 0.66388(14) 0.68009(6) 0.0313(3) Uani d 1 C
H16A 0.1622(19) 0.6419(14) 0.7096(7) 0.038 Uiso d 1 H
C17A 0.20041(16) 0.60416(13) 0.63074(6) 0.0278(3) Uani d 1 C
H17A 0.1355(19) 0.5397(15) 0.6259(7) 0.033 Uiso d 1 H
C18A 0.28058(15) 0.63531(12) 0.58904(6) 0.0247(3) Uani d 1 C
H18A 0.2728(17) 0.5952(14) 0.5553(7) 0.030 Uiso d 1 H
N1B 0.89220(12) 0.97073(9) 0.34342(4) 0.0214(2) Uani d 1 N
C2B 0.87924(15) 0.99619(11) 0.39669(5) 0.0214(3) Uani d 1 C
N2B 0.79408(15) 0.92729(11) 0.42127(5) 0.0281(3) Uani d 1 N
H2C 0.7907(19) 0.9371(14) 0.4570(8) 0.034 Uiso d 1 H
H2D 0.7575(19) 0.8698(16) 0.4045(7) 0.034 Uiso d 1 H
N3B 0.94051(12) 1.08495(9) 0.42677(5) 0.0218(2) Uani d 1 N
C4B 1.01863(14) 1.15002(11) 0.39844(5) 0.0199(3) Uani d 1 C
C5B 1.04168(14) 1.13338(11) 0.34371(5) 0.0208(3) Uani d 1 C
C6B 0.97127(15) 1.03962(11) 0.31767(5) 0.0207(3) Uani d 1 C
Cl6B 0.97980(4) 1.01065(3) 0.248990(14) 0.02927(10) Uani d 1 Cl
N7B 1.12714(13) 1.21991(10) 0.32651(5) 0.0235(2) Uani d 1 N
C8B 1.15482(15) 1.28696(12) 0.36905(6) 0.0231(3) Uani d 1 C
H8B 1.2067(17) 1.3530(14) 0.3698(6) 0.028 Uiso d 1 H
N9B 1.09377(12) 1.25019(9) 0.41508(5) 0.0212(2) Uani d 1 N
C10B 1.09411(14) 1.31502(11) 0.46355(5) 0.0213(3) Uani d 1 C
O10B 1.15479(11) 1.40544(8) 0.47069(4) 0.0289(2) Uani d 1 O
O11B 1.01832(10) 1.26210(8) 0.49711(4) 0.0226(2) Uani d 1 O
C12B 1.00086(16) 1.31964(13) 0.54817(6) 0.0251(3) Uani d 1 C
H12C 1.0960(18) 1.3284(14) 0.5704(7) 0.030 Uiso d 1 H
H12D 0.9605(17) 1.3948(15) 0.5387(6) 0.028(4) Uiso d 1 H
C13B 0.89917(15) 1.24971(12) 0.57672(6) 0.0245(3) Uani d 1 C
C14B 0.87699(18) 1.28219(14) 0.62963(6) 0.0322(3) Uani d 1 C
H14B 0.9291(19) 1.3492(16) 0.6463(7) 0.039 Uiso d 1 H
C15B 0.7849(2) 1.22082(16) 0.65775(7) 0.0394(4) Uani d 1 C
H15B 0.773(2) 1.2449(16) 0.6929(8) 0.047 Uiso d 1 H
C16B 0.71261(19) 1.12573(17) 0.63370(7) 0.0411(4) Uani d 1 C
H16B 0.651(2) 1.0837(17) 0.6524(8) 0.049 Uiso d 1 H
C17B 0.73360(18) 1.09264(15) 0.58100(7) 0.0354(4) Uani d 1 C
H17B 0.682(2) 1.0251(16) 0.5640(8) 0.043 Uiso d 1 H
C18B 0.82698(16) 1.15414(13) 0.55256(6) 0.0278(3) Uani d 1 C
H18B 0.8412(18) 1.1321(14) 0.5157(7) 0.033 Uiso d 1 H

loop_
_atom_site_aniso_label
_atom_site_aniso_U_11
_atom_site_aniso_U_22
_atom_site_aniso_U_33
_atom_site_aniso_U_12
_atom_site_aniso_U_13
_atom_site_aniso_U_23
N1A 0.0207(6) 0.0198(5) 0.0251(6) 0.0002(4) 0.0013(4) -0.0006(4)
C2A 0.0191(6) 0.0184(6) 0.0215(6) 0.0023(5) 0.0023(5) 0.0011(5)
N2A 0.0245(6) 0.0206(6) 0.0208(6) -0.0034(5) 0.0067(5) -0.0023(5)
N3A 0.0195(5) 0.0194(5) 0.0213(5) -0.0020(4) 0.0037(4) 0.0012(4)
C4A 0.0192(6) 0.0194(6) 0.0229(6) 0.0008(5) 0.0037(5) 0.0027(5)
C5A 0.0177(6) 0.0190(6) 0.0293(7) -0.0014(5) 0.0037(5) 0.0017(5)
C6A 0.0203(7) 0.0196(6) 0.0289(7) 0.0006(5) -0.0010(5) -0.0017(5)
Cl6A 0.03002(19) 0.02945(19) 0.0366(2) -0.00807(15) 0.00110(15) -0.00987(15)
N7A 0.0202(6) 0.0228(6) 0.0347(7) -0.0033(5) 0.0065(5) 0.0016(5)
C8A 0.0212(7) 0.0208(7) 0.0340(8) -0.0038(5) 0.0069(6) 0.0033(6)
N9A 0.0210(6) 0.0230(6) 0.0244(6) -0.0050(5) 0.0059(4) 0.0016(4)
C10A 0.0198(7) 0.0272(7) 0.0232(7) -0.0014(5) 0.0049(5) 0.0049(5)
O10A 0.0298(5) 0.0343(6) 0.0256(5) -0.0129(5) 0.0074(4) -0.0011(4)
O11A 0.0252(5) 0.0288(5) 0.0233(5) -0.0062(4) 0.0080(4) 0.0009(4)
C12A 0.0286(8) 0.0328(8) 0.0230(7) -0.0079(6) 0.0058(6) -0.0008(6)
C13A 0.0204(7) 0.0273(7) 0.0240(7) 0.0005(5) 0.0042(5) 0.0045(5)
C14A 0.0289(8) 0.0333(8) 0.0276(7) -0.0075(6) 0.0057(6) 0.0002(6)
C15A 0.0362(9) 0.0422(9) 0.0259(8) -0.0039(7) 0.0108(7) -0.0025(7)
C16A 0.0288(8) 0.0370(8) 0.0302(8) -0.0001(6) 0.0115(6) 0.0060(6)
C17A 0.0221(7) 0.0278(7) 0.0345(8) -0.0009(6) 0.0077(6) 0.0053(6)
C18A 0.0210(7) 0.0273(7) 0.0260(7) 0.0011(5) 0.0045(5) 0.0026(6)
N1B 0.0248(6) 0.0194(5) 0.0206(5) -0.0009(4) 0.0055(4) -0.0006(4)
C2B 0.0244(7) 0.0184(6) 0.0222(6) -0.0012(5) 0.0055(5) 0.0006(5)
N2B 0.0392(7) 0.0243(6) 0.0232(6) -0.0124(5) 0.0124(5) -0.0036(5)
N3B 0.0264(6) 0.0185(5) 0.0216(5) -0.0040(4) 0.0069(5) 0.0004(4)
C4B 0.0205(6) 0.0179(6) 0.0213(6) -0.0009(5) 0.0035(5) -0.0001(5)
C5B 0.0226(7) 0.0190(6) 0.0219(6) -0.0001(5) 0.0068(5) 0.0026(5)
C6B 0.0237(7) 0.0197(6) 0.0194(6) 0.0011(5) 0.0057(5) 0.0001(5)
Cl6B 0.0416(2) 0.02730(18) 0.02115(16) -0.00514(15) 0.01167(14) -0.00339(13)
N7B 0.0244(6) 0.0220(6) 0.0253(6) -0.0037(5) 0.0075(5) 0.0017(5)
C8B 0.0234(7) 0.0212(7) 0.0258(7) -0.0036(5) 0.0074(5) 0.0029(5)
N9B 0.0232(6) 0.0192(5) 0.0218(6) -0.0044(4) 0.0055(5) -0.0003(4)
C10B 0.0195(6) 0.0206(6) 0.0232(6) -0.0007(5) 0.0021(5) 0.0013(5)
O10B 0.0322(6) 0.0224(5) 0.0330(6) -0.0078(4) 0.0077(4) -0.0042(4)
O11B 0.0265(5) 0.0227(5) 0.0192(5) -0.0049(4) 0.0053(4) -0.0028(4)
C12B 0.0278(7) 0.0258(7) 0.0212(7) 0.0000(6) 0.0027(6) -0.0065(5)
C13B 0.0230(7) 0.0285(7) 0.0214(7) 0.0069(6) 0.0018(5) 0.0012(5)
C14B 0.0357(9) 0.0368(9) 0.0238(7) 0.0123(7) 0.0034(6) -0.0014(6)
C15B 0.0439(10) 0.0508(10) 0.0262(8) 0.0200(8) 0.0140(7) 0.0065(7)
C16B 0.0370(9) 0.0504(11) 0.0405(9) 0.0116(8) 0.0201(7) 0.0167(8)
C17B 0.0304(8) 0.0390(9) 0.0389(9) -0.0006(7) 0.0116(7) 0.0066(7)
C18B 0.0256(7) 0.0324(8) 0.0262(7) 0.0007(6) 0.0062(6) 0.0007(6)

loop_
_atom_type_symbol
_atom_type_description
_atom_type_scat_dispersion_real
_atom_type_scat_dispersion_imag
_atom_type_scat_source
C C 0.0033 0.0016 'International Tables Vol C Tables 4.2.6.8 and 6.1.1.4'
H H 0.0000 0.0000 'International Tables Vol C Tables 4.2.6.8 and 6.1.1.4'
N N 0.0061 0.0033 'International Tables Vol C Tables 4.2.6.8 and 6.1.1.4'
O O 0.0106 0.0060 'International Tables Vol C Tables 4.2.6.8 and 6.1.1.4'
Cl Cl 0.1484 0.1585 'International Tables Vol C Tables 4.2.6.8 and 6.1.1.4'

loop_
_geom_angle_atom_site_label_1
_geom_angle_atom_site_label_2
_geom_angle_atom_site_label_3
_geom_angle
C6A N1A C2A 117.19(12)
N2A C2A N3A 117.95(12)
N2A C2A N1A 115.74(12)
N3A C2A N1A 126.31(12)
C2A N2A H2A 117.7(10)
C2A N2A H2B 119.1(11)
H2A N2A H2B 121.2(15)
C4A N3A C2A 112.45(11)
N3A C4A C5A 126.78(12)
N3A C4A N9A 128.75(12)
C5A C4A N9A 104.47(11)
C6A C5A N7A 133.79(13)
C6A C5A C4A 114.64(12)
N7A C5A C4A 111.57(12)
N1A C6A C5A 122.61(12)
N1A C6A Cl6A 117.48(11)
C5A C6A Cl6A 119.90(11)
C8A N7A C5A 104.86(12)
N7A C8A N9A 113.52(12)
N7A C8A H8A 126.0(10)
N9A C8A H8A 120.5(10)
C10A N9A C4A 127.92(11)
C10A N9A C8A 126.30(11)
C4A N9A C8A 105.58(11)
O10A C10A O11A 126.10(13)
O10A C10A N9A 124.26(12)
O11A C10A N9A 109.64(11)
C10A O11A C12A 114.11(11)
O11A C12A C13A 109.77(12)
O11A C12A H12A 108.6(10)
C13A C12A H12A 110.5(10)
O11A C12A H12B 109.0(9)
C13A C12A H12B 108.8(9)
H12A C12A H12B 110.2(13)
C18A C13A C14A 119.79(13)
C18A C13A C12A 123.44(13)
C14A C13A C12A 116.77(13)
C15A C14A C13A 120.23(15)
C15A C14A H14A 122.7(11)
C13A C14A H14A 117.0(11)
C16A C15A C14A 120.40(15)
C16A C15A H15A 118.6(11)
C14A C15A H15A 120.9(11)
C15A C16A C17A 119.83(14)
C15A C16A H16A 119.3(10)
C17A C16A H16A 120.8(10)
C16A C17A C18A 120.31(14)
C16A C17A H17A 119.0(10)
C18A C17A H17A 120.6(10)
C13A C18A C17A 119.42(14)
C13A C18A H18A 118.7(10)
C17A C18A H18A 121.8(10)
C6B N1B C2B 117.47(11)
N2B C2B N3B 116.90(12)
N2B C2B N1B 116.33(12)
N3B C2B N1B 126.75(12)
C2B N2B H2C 118.6(11)
C2B N2B H2D 119.6(12)
H2C N2B H2D 120.9(16)
C4B N3B C2B 112.46(11)
N3B C4B N9B 128.77(12)
N3B C4B C5B 126.68(12)
N9B C4B C5B 104.54(11)
C6B C5B N7B 133.84(12)
C6B C5B C4B 114.68(11)
N7B C5B C4B 111.41(11)
N1B C6B C5B 121.94(12)
N1B C6B Cl6B 117.18(10)
C5B C6B Cl6B 120.85(10)
C8B N7B C5B 104.66(11)
N7B C8B N9B 113.53(12)
N7B C8B H8B 124.8(10)
N9B C8B H8B 121.6(10)
C4B N9B C8B 105.87(11)
C4B N9B C10B 129.56(11)
C8B N9B C10B 123.90(11)
O10B C10B O11B 127.68(13)
O10B C10B N9B 122.69(12)
O11B C10B N9B 109.62(11)
C10B O11B C12B 117.18(11)
O11B C12B C13B 107.83(11)
O11B C12B H12C 108.5(10)
C13B C12B H12C 112.4(10)
O11B C12B H12D 108.2(9)
C13B C12B H12D 111.3(10)
H12C C12B H12D 108.6(14)
C18B C13B C14B 118.88(14)
C18B C13B C12B 122.76(13)
C14B C13B C12B 118.36(13)
C15B C14B C13B 120.72(16)
C15B C14B H14B 121.2(10)
C13B C14B H14B 118.0(11)
C14B C15B C16B 120.47(15)
C14B C15B H15B 118.1(13)
C16B C15B H15B 121.4(12)
C15B C16B C17B 119.34(16)
C15B C16B H16B 121.1(12)
C17B C16B H16B 119.6(12)
C16B C17B C18B 120.34(17)
C16B C17B H17B 119.3(11)
C18B C17B H17B 120.4(11)
C13B C18B C17B 120.23(14)
C13B C18B H18B 119.0(10)
C17B C18B H18B 120.8(10)

loop_
_geom_bond_atom_site_label_1
_geom_bond_atom_site_label_2
_geom_bond_distance
N1A C6A 1.3153(18)
N1A C2A 1.3730(17)
C2A N2A 1.3350(17)
C2A N3A 1.3620(17)
N2A H2A 0.890(17)
N2A H2B 0.861(17)
N3A C4A 1.3292(17)
C4A C5A 1.4003(18)
C4A N9A 1.4036(17)
C5A C6A 1.388(2)
C5A N7A 1.3962(17)
C6A Cl6A 1.7267(14)
N7A C8A 1.2940(19)
C8A N9A 1.4130(17)
C8A H8A 0.950(17)
N9A C10A 1.4000(18)
C10A O10A 1.1994(17)
C10A O11A 1.3336(16)
O11A C12A 1.4525(18)
C12A C13A 1.502(2)
C12A H12A 0.995(18)
C12A H12B 1.026(18)
C13A C18A 1.392(2)
C13A C14A 1.392(2)
C14A C15A 1.384(2)
C14A H14A 0.928(18)
C15A C16A 1.384(2)
C15A H15A 0.959(19)
C16A C17A 1.384(2)
C16A H16A 0.976(18)
C17A C18A 1.403(2)
C17A H17A 0.965(18)
C18A H18A 0.943(17)
N1B C6B 1.3195(17)
N1B C2B 1.3600(17)
C2B N2B 1.3403(17)
C2B N3B 1.3513(17)
N2B H2C 0.886(18)
N2B H2D 0.836(18)
N3B C4B 1.3240(17)
C4B N9B 1.3986(17)
C4B C5B 1.4017(18)
C5B C6B 1.3863(19)
C5B N7B 1.3973(17)
C6B Cl6B 1.7271(13)
N7B C8B 1.2988(18)
C8B N9B 1.4062(17)
C8B H8B 0.915(17)
N9B C10B 1.4095(17)
C10B O10B 1.2054(16)
C10B O11B 1.3192(16)
O11B C12B 1.4523(16)
C12B C13B 1.505(2)
C12B H12C 0.965(17)
C12B H12D 0.975(17)
C13B C18B 1.393(2)
C13B C14B 1.395(2)
C14B C15B 1.383(2)
C14B H14B 0.980(18)
C15B C16B 1.388(3)
C15B H15B 0.93(2)
C16B C17B 1.389(2)
C16B H16B 0.93(2)
C17B C18B 1.397(2)
C17B H17B 0.984(19)
C18B H18B 0.968(17)

loop_
_geom_hbond_atom_site_label_D
_geom_hbond_atom_site_label_H
_geom_hbond_atom_site_label_A
_geom_hbond_site_symmetry_A
_geom_hbond_distance_DH
_geom_hbond_distance_HA
_geom_hbond_distance_DA
_geom_hbond_angle_DHA
N2A H2A N7B 2_745 0.890(17) 2.197(17) 3.0771(17) 169.9(14)
N2A H2B N1B . 0.861(17) 2.212(18) 3.0634(16) 169.9(15)
N2B H2D N3A . 0.836(18) 2.302(19) 3.1378(17) 177.8(17)
N2B H2D O10A . 0.836(18) 2.464(17) 2.7501(15) 101.1(13)
N2B H2C O10A . 0.886(18) 2.432(17) 2.7501(15) 101.6(13)
C8B H8B N7A 1_665 0.915(17) 2.375(17) 3.2779(18) 169.1(14)

loop_
_geom_torsion_atom_site_label_1
_geom_torsion_atom_site_label_2
_geom_torsion_atom_site_label_3
_geom_torsion_atom_site_label_4
_geom_torsion
C6A N1A C2A N2A 178.30(12)
C6A N1A C2A N3A -1.07(19)
N2A C2A N3A C4A -177.89(12)
N1A C2A N3A C4A 1.47(18)
C2A N3A C4A C5A -0.68(19)
C2A N3A C4A N9A 178.64(12)
N3A C4A C5A C6A -0.4(2)
N9A C4A C5A C6A -179.85(11)
N3A C4A C5A N7A 179.15(12)
N9A C4A C5A N7A -0.31(15)
C2A N1A C6A C5A -0.22(19)
C2A N1A C6A Cl6A 178.70(9)
N7A C5A C6A N1A -178.53(14)
C4A C5A C6A N1A 0.87(19)
N7A C5A C6A Cl6A 2.6(2)
C4A C5A C6A Cl6A -178.02(10)
C6A C5A N7A C8A 179.87(15)
C4A C5A N7A C8A 0.45(15)
C5A N7A C8A N9A -0.41(16)
N3A C4A N9A C10A 5.5(2)
C5A C4A N9A C10A -175.06(13)
N3A C4A N9A C8A -179.39(13)
C5A C4A N9A C8A 0.06(14)
N7A C8A N9A C10A 175.45(13)
N7A C8A N9A C4A 0.23(16)
C4A N9A C10A O10A -5.0(2)
C8A N9A C10A O10A -179.14(14)
C4A N9A C10A O11A 175.20(12)
C8A N9A C10A O11A 1.04(19)
O10A C10A O11A C12A 5.9(2)
N9A C10A O11A C12A -174.26(11)
C10A O11A C12A C13A -177.07(12)
O11A C12A C13A C18A -6.4(2)
O11A C12A C13A C14A 173.23(12)
C18A C13A C14A C15A -0.5(2)
C12A C13A C14A C15A 179.89(14)
C13A C14A C15A C16A 1.2(2)
C14A C15A C16A C17A -1.1(2)
C15A C16A C17A C18A 0.3(2)
C14A C13A C18A C17A -0.3(2)
C12A C13A C18A C17A 179.33(14)
C16A C17A C18A C13A 0.4(2)
C6B N1B C2B N2B 177.65(12)
C6B N1B C2B N3B -0.7(2)
N2B C2B N3B C4B -177.94(13)
N1B C2B N3B C4B 0.4(2)
C2B N3B C4B N9B 177.97(13)
C2B N3B C4B C5B -0.8(2)
N3B C4B C5B C6B 1.4(2)
N9B C4B C5B C6B -177.62(11)
N3B C4B C5B N7B 178.68(13)
N9B C4B C5B N7B -0.33(15)
C2B N1B C6B C5B 1.3(2)
C2B N1B C6B Cl6B -176.89(10)
N7B C5B C6B N1B -178.12(14)
C4B C5B C6B N1B -1.61(19)
N7B C5B C6B Cl6B 0.0(2)
C4B C5B C6B Cl6B 176.55(10)
C6B C5B N7B C8B 176.41(15)
C4B C5B N7B C8B -0.18(15)
C5B N7B C8B N9B 0.65(16)
N3B C4B N9B C8B -178.30(14)
C5B C4B N9B C8B 0.67(14)
N3B C4B N9B C10B -7.6(2)
C5B C4B N9B C10B 171.37(13)
N7B C8B N9B C4B -0.87(16)
N7B C8B N9B C10B -172.23(12)
C4B N9B C10B O10B -173.60(13)
C8B N9B C10B O10B -4.4(2)
C4B N9B C10B O11B 5.50(19)
C8B N9B C10B O11B 174.71(12)
O10B C10B O11B C12B 2.0(2)
N9B C10B O11B C12B -177.00(11)
C10B O11B C12B C13B 174.38(11)
O11B C12B C13B C18B -6.13(18)
O11B C12B C13B C14B 173.70(12)
C18B C13B C14B C15B 0.0(2)
C12B C13B C14B C15B -179.89(14)
C13B C14B C15B C16B -0.1(2)
C14B C15B C16B C17B 0.0(2)
C15B C16B C17B C18B 0.3(2)
C14B C13B C18B C17B 0.3(2)
C12B C13B C18B C17B -179.87(14)
C16B C17B C18B C13B -0.4(2)

loop_
_cod_related_entry_id
_cod_related_entry_database
_cod_related_entry_code
1 ChemSpider 24733642
